data_1505760
loop_
_publ_author_name
'Sonoda, Yoriko'
'Goto, Midori'
'Tsuzuki, Seiji'
'Tamaoki, Nobuyuki'

_publ_section_title
;
 Fluorescence spectroscopic properties and crystal structure of a series
 of donor-acceptor diphenylpolyenes.
;
_journal_issue 50
_journal_name_full 'The journal of physical chemistry. A'
_journal_page_first 13379
_journal_page_last 13387
_journal_paper_doi 10.1021/jp064937j
_journal_volume 110
_journal_year 2006
_chemical_formula_sum 'C19 H17 N O3'
_chemical_formula_weight 307.34
_chemical_name_systematic
; 
 ? 
;
_space_group_IT_number 2
_symmetry_cell_setting triclinic
_symmetry_space_group_name_Hall '-P 1'
_symmetry_space_group_name_H-M 'P -1'
_atom_sites_solution_hydrogens geom
_atom_sites_solution_primary direct
_atom_sites_solution_secondary difmap
_audit_creation_method SHELXL-97
_cell_angle_alpha 93.322(3)
_cell_angle_beta 93.237(3)
_cell_angle_gamma 93.007(3)
_cell_formula_units_Z 4
_cell_length_a 6.8991(10)
_cell_length_b 7.2227(11)
_cell_length_c 31.435(5)
_cell_measurement_reflns_used 1584
_cell_measurement_temperature 183(2)
_cell_measurement_theta_max 26.632
_cell_measurement_theta_min 2.830
_cell_volume 1558.8(4)
_computing_cell_refinement 'Bruker SMART'
_computing_data_collection 'Bruker SMART'
_computing_data_reduction 'Bruker SAINT'
_computing_molecular_graphics 'Bruker SHELXTL'
_computing_publication_material 'Bruker SHELXTL'
_computing_structure_refinement 'SHELXL-97 (Sheldrick, 1997)'
_computing_structure_solution 'SHELXS-97 (Sheldrick, 1990)'
_diffrn_ambient_temperature 163(2)
_diffrn_detector_area_resol_mean 8.366
_diffrn_measured_fraction_theta_full 0.991
_diffrn_measured_fraction_theta_max 0.877
_diffrn_measurement_device_type 'CCD area detector'
_diffrn_measurement_method 'phi and omega scans'
_diffrn_radiation_monochromator graphite
_diffrn_radiation_source 'rotating unit'
_diffrn_radiation_type MoK\a
_diffrn_radiation_wavelength 0.71073
_diffrn_reflns_av_R_equivalents 0.0291
_diffrn_reflns_av_sigmaI/netI 0.0902
_diffrn_reflns_limit_h_max 8
_diffrn_reflns_limit_h_min -9
_diffrn_reflns_limit_k_max 9
_diffrn_reflns_limit_k_min -9
_diffrn_reflns_limit_l_max 41
_diffrn_reflns_limit_l_min -29
_diffrn_reflns_number 9666
_diffrn_reflns_theta_full 26,22
_diffrn_reflns_theta_max 28.36
_diffrn_reflns_theta_min 1.30
_diffrn_standards_decay_% 0.0
_diffrn_standards_interval_time 1180
_diffrn_standards_number 28
_exptl_absorpt_coefficient_mu 0.089
_exptl_absorpt_correction_T_max 0.9982
_exptl_absorpt_correction_T_min 0.9825
_exptl_absorpt_correction_type multi-scan
_exptl_absorpt_process_details sadabs
_exptl_crystal_colour yellow
_exptl_crystal_density_diffrn 1.310
_exptl_crystal_density_method 'not measured'
_exptl_crystal_description plate
_exptl_crystal_F_000 648
_exptl_crystal_size_max 0.20
_exptl_crystal_size_mid 0.15
_exptl_crystal_size_min 0.02
_refine_diff_density_max 0.250
_refine_diff_density_min -0.287
_refine_diff_density_rms 0.060
_refine_ls_extinction_method none
_refine_ls_goodness_of_fit_ref 1.051
_refine_ls_hydrogen_treatment constr
_refine_ls_matrix_type full
_refine_ls_number_parameters 417
_refine_ls_number_reflns 6779
_refine_ls_number_restraints 0
_refine_ls_restrained_S_all 1.051
_refine_ls_R_factor_all 0.1599
_refine_ls_R_factor_gt 0.0807
_refine_ls_shift/su_max 0.011
_refine_ls_shift/su_mean 0.001
_refine_ls_structure_factor_coef Fsqd
_refine_ls_weighting_details 'calc w=1/[\s^2^(Fo^2^)+(0.1053P)^2^+0.6724P] where P=(Fo^2^+2Fc^2^)/3'
_refine_ls_weighting_scheme calc
_refine_ls_wR_factor_gt 0.2068
_refine_ls_wR_factor_ref 0.2460
_reflns_number_gt 3372
_reflns_number_total 6779
_reflns_threshold_expression >2sigma(I)
_cod_data_source_file jp064937jsi20060801_082157.cif
_cod_data_source_block sonog
_cod_depositor_comments
;
The following automatic conversions were performed:

'_symmetry_cell_setting' value 'Triclinic' changed to 'triclinic'
according to /home/saulius/struct/CIF-dictionaries/cif_core.dic
dictionary named 'cif_core.dic' version 2.4.1 from 2010-06-29.

Automatic conversion script
Id: cif_fix_values 1715 2011-07-08 13:25:40Z adriana 
;
_cod_original_sg_symbol_H-M P-1
_cod_database_code 1505760

loop_
_symmetry_equiv_pos_as_xyz
'x, y, z'
'-x, -y, -z'

loop_
_atom_site_label
_atom_site_type_symbol
_atom_site_fract_x
_atom_site_fract_y
_atom_site_fract_z
_atom_site_U_iso_or_equiv
_atom_site_adp_type
_atom_site_occupancy
_atom_site_symmetry_multiplicity
_atom_site_calc_flag
_atom_site_refinement_flags
C1 C -0.1202(5) 0.7130(5) 0.41764(12) 0.0292(9) Uani 1 1 d .
H1A H -0.0002 0.7776 0.4268 0.035 Uiso 1 1 calc R
C2 C -0.2673(5) 0.7047(5) 0.44539(12) 0.0266(8) Uani 1 1 d .
H2 H -0.2502 0.7628 0.4733 0.032 Uiso 1 1 calc R
C3 C -0.4398(5) 0.6102(5) 0.43162(12) 0.0253(8) Uani 1 1 d .
C4 C -0.4691(5) 0.5216(5) 0.39118(13) 0.0322(9) Uani 1 1 d .
H4 H -0.5889 0.4557 0.3825 0.039 Uiso 1 1 calc R
C5 C -0.3202(5) 0.5317(5) 0.36396(13) 0.0311(9) Uani 1 1 d .
H5 H -0.3378 0.4717 0.3362 0.037 Uiso 1 1 calc R
C6 C -0.1430(5) 0.6288(5) 0.37637(12) 0.0272(8) Uani 1 1 d .
C7 C 0.0210(5) 0.6432(5) 0.34914(13) 0.0329(9) Uani 1 1 d .
H7 H 0.1269 0.7260 0.3595 0.040 Uiso 1 1 calc R
C8 C 0.0397(6) 0.5538(5) 0.31143(13) 0.0335(9) Uani 1 1 d .
H8 H -0.0667 0.4756 0.2993 0.040 Uiso 1 1 calc R
C9 C 0.2131(6) 0.5696(5) 0.28807(13) 0.0329(9) Uani 1 1 d .
H9 H 0.3141 0.6569 0.2990 0.040 Uiso 1 1 calc R
C10 C 0.2410(6) 0.4691(5) 0.25194(13) 0.0340(9) Uani 1 1 d .
H10 H 0.1379 0.3848 0.2407 0.041 Uiso 1 1 calc R
C11 C 0.4154(6) 0.4792(5) 0.22890(13) 0.0342(9) Uani 1 1 d .
H11 H 0.5212 0.5594 0.2405 0.041 Uiso 1 1 calc R
C12 C 0.4370(5) 0.3824(5) 0.19217(13) 0.0343(9) Uani 1 1 d .
H12 H 0.3302 0.3012 0.1816 0.041 Uiso 1 1 calc R
C13 C 0.6067(5) 0.3879(5) 0.16656(12) 0.0295(9) Uani 1 1 d .
C14 C 0.5904(6) 0.3093(6) 0.12473(13) 0.0387(10) Uani 1 1 d .
H14 H 0.4698 0.2506 0.1139 0.046 Uiso 1 1 calc R
C15 C 0.7458(6) 0.3150(6) 0.09864(14) 0.0447(11) Uani 1 1 d .
H15 H 0.7308 0.2623 0.0702 0.054 Uiso 1 1 calc R
C16 C 0.9215(6) 0.3972(6) 0.11417(14) 0.0378(10) Uani 1 1 d .
C17 C 0.9414(6) 0.4756(5) 0.15585(13) 0.0363(10) Uani 1 1 d .
H17 H 1.0629 0.5325 0.1666 0.044 Uiso 1 1 calc R
C18 C 0.7869(5) 0.4713(5) 0.18147(13) 0.0343(9) Uani 1 1 d .
H18 H 0.8028 0.5258 0.2098 0.041 Uiso 1 1 calc R
C19 C 1.0684(8) 0.3556(9) 0.04776(16) 0.0753(17) Uani 1 1 d .
H19A H 1.0328 0.2224 0.0436 0.113 Uiso 1 1 calc R
H19B H 1.1923 0.3827 0.0350 0.113 Uiso 1 1 calc R
H19C H 0.9670 0.4259 0.0341 0.113 Uiso 1 1 calc R
C20 C 1.1686(6) 0.9171(6) 0.11051(14) 0.0425(11) Uani 1 1 d .
H20 H 1.0399 0.9579 0.1095 0.051 Uiso 1 1 calc R
C21 C 1.2595(6) 0.8883(6) 0.07322(14) 0.0473(11) Uani 1 1 d .
H21 H 1.1938 0.9056 0.0465 0.057 Uiso 1 1 calc R
C22 C 1.4489(6) 0.8335(6) 0.07535(14) 0.0432(11) Uani 1 1 d .
C23 C 1.5462(6) 0.8039(5) 0.11310(14) 0.0390(10) Uani 1 1 d .
H23 H 1.6761 0.7661 0.1138 0.047 Uiso 1 1 calc R
C24 C 1.4515(6) 0.8303(5) 0.15007(13) 0.0354(10) Uani 1 1 d .
H24 H 1.5173 0.8089 0.1765 0.042 Uiso 1 1 calc R
C25 C 1.2609(6) 0.8879(5) 0.14989(13) 0.0325(9) Uani 1 1 d .
C26 C 1.1703(6) 0.9065(5) 0.19056(13) 0.0347(9) Uani 1 1 d .
H26 H 1.2442 0.8690 0.2147 0.042 Uiso 1 1 calc R
C27 C 0.9951(6) 0.9702(5) 0.19825(13) 0.0344(9) Uani 1 1 d .
H27 H 0.9217 1.0204 0.1756 0.041 Uiso 1 1 calc R
C28 C 0.9147(6) 0.9652(5) 0.23941(13) 0.0351(9) Uani 1 1 d .
H28 H 0.9912 0.9149 0.2615 0.042 Uiso 1 1 calc R
C29 C 0.7407(6) 1.0255(5) 0.24934(13) 0.0331(9) Uani 1 1 d .
H29 H 0.6654 1.0796 0.2276 0.040 Uiso 1 1 calc R
C30 C 0.6600(5) 1.0145(5) 0.29023(13) 0.0331(9) Uani 1 1 d .
H30 H 0.7355 0.9641 0.3125 0.040 Uiso 1 1 calc R
C31 C 0.4831(6) 1.0716(5) 0.29867(12) 0.0316(9) Uani 1 1 d .
H31 H 0.4103 1.1164 0.2752 0.038 Uiso 1 1 calc R
C32 C 0.3884(5) 1.0741(5) 0.33879(12) 0.0282(9) Uani 1 1 d .
C33 C 0.2005(5) 1.1368(5) 0.34055(12) 0.0295(9) Uani 1 1 d .
H33 H 0.1352 1.1696 0.3149 0.035 Uiso 1 1 calc R
C34 C 0.1054(5) 1.1529(5) 0.37815(13) 0.0301(9) Uani 1 1 d .
H34 H -0.0224 1.1961 0.3782 0.036 Uiso 1 1 calc R
C35 C 0.1995(5) 1.1051(5) 0.41575(12) 0.0269(8) Uani 1 1 d .
C36 C 0.3866(5) 1.0399(5) 0.41480(13) 0.0283(9) Uani 1 1 d .
H36 H 0.4512 1.0060 0.4405 0.034 Uiso 1 1 calc R
C37 C 0.4779(5) 1.0245(5) 0.37720(12) 0.0283(9) Uani 1 1 d .
H37 H 0.6047 0.9792 0.3772 0.034 Uiso 1 1 calc R
C38 C -0.0637(5) 1.1903(6) 0.45803(14) 0.0371(10) Uani 1 1 d .
H38A H -0.0550 1.3197 0.4502 0.056 Uiso 1 1 calc R
H38B H -0.1029 1.1856 0.4874 0.056 Uiso 1 1 calc R
H38C H -0.1602 1.1188 0.4387 0.056 Uiso 1 1 calc R
N1 N -0.5992(5) 0.6083(4) 0.46028(11) 0.0327(8) Uani 1 1 d .
N2 N 1.5496(7) 0.8057(6) 0.03577(14) 0.0636(12) Uani 1 1 d .
O1 O -0.7524(4) 0.5229(4) 0.44842(10) 0.0456(8) Uani 1 1 d .
O2 O -0.5727(4) 0.6961(4) 0.49533(10) 0.0422(7) Uani 1 1 d .
O3 O 1.0875(4) 0.4076(5) 0.09215(10) 0.0559(9) Uani 1 1 d .
O4 O 1.4520(6) 0.7896(7) 0.00180(12) 0.0910(14) Uani 1 1 d .
O5 O 1.7267(6) 0.8018(7) 0.03836(12) 0.0915(14) Uani 1 1 d .
O6 O 0.1228(3) 1.1122(3) 0.45471(8) 0.0311(6) Uani 1 1 d .

loop_
_atom_site_aniso_label
_atom_site_aniso_U_11
_atom_site_aniso_U_22
_atom_site_aniso_U_33
_atom_site_aniso_U_23
_atom_site_aniso_U_13
_atom_site_aniso_U_12
C1 0.0265(19) 0.022(2) 0.038(2) -0.0010(17) 0.0000(17) -0.0035(15)
C2 0.0279(19) 0.0222(19) 0.029(2) -0.0029(15) 0.0032(16) 0.0006(15)
C3 0.0235(18) 0.0167(18) 0.036(2) 0.0019(16) 0.0069(16) 0.0011(14)
C4 0.0272(19) 0.029(2) 0.040(2) 0.0014(18) 0.0031(18) -0.0021(16)
C5 0.036(2) 0.022(2) 0.034(2) -0.0037(17) 0.0014(18) -0.0005(16)
C6 0.0285(19) 0.0189(19) 0.035(2) 0.0029(16) 0.0049(17) 0.0031(15)
C7 0.031(2) 0.027(2) 0.041(2) 0.0041(18) 0.0074(19) 0.0007(16)
C8 0.035(2) 0.028(2) 0.039(2) 0.0060(18) 0.0064(19) 0.0047(17)
C9 0.034(2) 0.031(2) 0.035(2) 0.0066(18) 0.0070(18) 0.0043(17)
C10 0.034(2) 0.031(2) 0.038(2) 0.0076(18) 0.0090(19) 0.0021(17)
C11 0.035(2) 0.033(2) 0.036(2) 0.0058(18) 0.0078(19) 0.0040(17)
C12 0.032(2) 0.030(2) 0.041(3) 0.0030(18) 0.0070(19) 0.0025(17)
C13 0.029(2) 0.027(2) 0.033(2) 0.0013(17) 0.0040(17) 0.0034(16)
C14 0.038(2) 0.042(3) 0.036(2) -0.0018(19) 0.002(2) 0.0005(19)
C15 0.052(3) 0.054(3) 0.029(2) -0.002(2) 0.010(2) 0.010(2)
C16 0.037(2) 0.038(2) 0.040(3) 0.005(2) 0.014(2) 0.0089(19)
C17 0.035(2) 0.032(2) 0.043(3) 0.0010(19) 0.005(2) 0.0028(17)
C18 0.036(2) 0.035(2) 0.033(2) -0.0009(18) 0.0062(19) 0.0048(18)
C19 0.080(4) 0.106(5) 0.046(3) 0.016(3) 0.031(3) 0.026(3)
C20 0.038(2) 0.053(3) 0.038(3) 0.004(2) 0.004(2) 0.006(2)
C21 0.048(3) 0.059(3) 0.034(3) 0.000(2) 0.000(2) 0.007(2)
C22 0.048(3) 0.049(3) 0.033(3) -0.003(2) 0.013(2) 0.005(2)
C23 0.040(2) 0.033(2) 0.045(3) 0.0009(19) 0.010(2) 0.0051(18)
C24 0.040(2) 0.031(2) 0.035(2) 0.0032(18) 0.0027(19) 0.0043(18)
C25 0.037(2) 0.025(2) 0.036(2) 0.0037(17) 0.0088(19) -0.0017(17)
C26 0.039(2) 0.033(2) 0.032(2) -0.0008(18) 0.0065(19) 0.0009(18)
C27 0.041(2) 0.030(2) 0.032(2) 0.0011(17) 0.0039(19) -0.0022(18)
C28 0.041(2) 0.029(2) 0.035(2) 0.0005(18) 0.0044(19) -0.0007(18)
C29 0.039(2) 0.029(2) 0.031(2) 0.0006(17) 0.0041(18) 0.0013(17)
C30 0.037(2) 0.031(2) 0.032(2) 0.0024(17) 0.0064(18) 0.0025(17)
C31 0.040(2) 0.024(2) 0.030(2) 0.0030(17) 0.0018(18) 0.0011(17)
C32 0.030(2) 0.0192(19) 0.035(2) -0.0011(16) 0.0046(17) -0.0017(15)
C33 0.031(2) 0.025(2) 0.032(2) 0.0022(16) -0.0017(17) 0.0017(16)
C34 0.0258(19) 0.025(2) 0.040(2) 0.0004(17) 0.0042(18) 0.0014(15)
C35 0.0291(19) 0.0165(19) 0.035(2) -0.0005(16) 0.0064(17) -0.0031(15)
C36 0.0270(18) 0.022(2) 0.036(2) 0.0036(16) 0.0008(17) 0.0016(15)
C37 0.0244(18) 0.023(2) 0.037(2) 0.0001(16) 0.0044(17) 0.0036(15)
C38 0.028(2) 0.042(2) 0.042(3) 0.003(2) 0.0114(19) 0.0030(18)
N1 0.0308(18) 0.0255(18) 0.043(2) 0.0060(16) 0.0085(16) 0.0016(14)
N2 0.064(3) 0.089(3) 0.040(3) -0.003(2) 0.014(2) 0.018(3)
O1 0.0269(15) 0.0454(19) 0.064(2) -0.0004(15) 0.0125(14) -0.0109(13)
O2 0.0392(16) 0.0468(19) 0.0413(18) -0.0031(15) 0.0133(14) 0.0050(13)
O3 0.0506(19) 0.071(2) 0.050(2) 0.0044(17) 0.0246(17) 0.0096(16)
O4 0.090(3) 0.147(4) 0.035(2) -0.010(2) 0.009(2) 0.015(3)
O5 0.067(3) 0.161(4) 0.052(2) 0.004(3) 0.029(2) 0.035(3)
O6 0.0295(14) 0.0324(15) 0.0316(15) -0.0012(12) 0.0077(12) 0.0022(11)

loop_
_atom_type_symbol
_atom_type_description
_atom_type_scat_dispersion_real
_atom_type_scat_dispersion_imag
_atom_type_scat_source
C C 0.0033 0.0016 'International Tables Vol C Tables 4.2.6.8 and 6.1.1.4'
H H 0.0000 0.0000 'International Tables Vol C Tables 4.2.6.8 and 6.1.1.4'
N N 0.0061 0.0033 'International Tables Vol C Tables 4.2.6.8 and 6.1.1.4'
O O 0.0106 0.0060 'International Tables Vol C Tables 4.2.6.8 and 6.1.1.4'

loop_
_geom_angle_atom_site_label_1
_geom_angle_atom_site_label_2
_geom_angle_atom_site_label_3
_geom_angle
C2 C1 C6 121.6(3)
C2 C1 H1A 119.2
C6 C1 H1A 119.2
C3 C2 C1 118.3(4)
C3 C2 H2 120.8
C1 C2 H2 120.8
C2 C3 C4 122.4(3)
C2 C3 N1 118.5(3)
C4 C3 N1 119.1(3)
C5 C4 C3 118.3(3)
C5 C4 H4 120.8
C3 C4 H4 120.8
C4 C5 C6 121.3(4)
C4 C5 H5 119.4
C6 C5 H5 119.4
C1 C6 C5 118.1(4)
C1 C6 C7 118.0(3)
C5 C6 C7 123.9(4)
C8 C7 C6 127.6(4)
C8 C7 H7 116.2
C6 C7 H7 116.2
C7 C8 C9 123.4(4)
C7 C8 H8 118.3
C9 C8 H8 118.3
C10 C9 C8 124.2(4)
C10 C9 H9 117.9
C8 C9 H9 117.9
C9 C10 C11 124.9(4)
C9 C10 H10 117.5
C11 C10 H10 117.5
C12 C11 C10 123.7(4)
C12 C11 H11 118.1
C10 C11 H11 118.1
C11 C12 C13 127.0(4)
C11 C12 H12 116.5
C13 C12 H12 116.5
C18 C13 C14 117.5(4)
C18 C13 C12 123.2(4)
C14 C13 C12 119.3(4)
C15 C14 C13 121.6(4)
C15 C14 H14 119.2
C13 C14 H14 119.2
C16 C15 C14 119.6(4)
C16 C15 H15 120.2
C14 C15 H15 120.2
O3 C16 C15 125.4(4)
O3 C16 C17 114.9(4)
C15 C16 C17 119.7(4)
C18 C17 C16 120.6(4)
C18 C17 H17 119.7
C16 C17 H17 119.7
C17 C18 C13 121.0(4)
C17 C18 H18 119.5
C13 C18 H18 119.5
O3 C19 H19A 109.5
O3 C19 H19B 109.5
H19A C19 H19B 109.5
O3 C19 H19C 109.5
H19A C19 H19C 109.5
H19B C19 H19C 109.5
C21 C20 C25 121.5(4)
C21 C20 H20 119.3
C25 C20 H20 119.3
C20 C21 C22 118.6(4)
C20 C21 H21 120.7
C22 C21 H21 120.7
C23 C22 C21 122.3(4)
C23 C22 N2 118.5(4)
C21 C22 N2 119.3(4)
C22 C23 C24 118.3(4)
C22 C23 H23 120.9
C24 C23 H23 120.9
C23 C24 C25 122.0(4)
C23 C24 H24 119.0
C25 C24 H24 119.0
C20 C25 C24 117.4(4)
C20 C25 C26 124.5(4)
C24 C25 C26 118.0(4)
C27 C26 C25 128.1(4)
C27 C26 H26 115.9
C25 C26 H26 115.9
C26 C27 C28 122.5(4)
C26 C27 H27 118.8
C28 C27 H27 118.8
C29 C28 C27 125.7(4)
C29 C28 H28 117.1
C27 C28 H28 117.1
C28 C29 C30 125.1(4)
C28 C29 H29 117.5
C30 C29 H29 117.5
C31 C30 C29 123.4(4)
C31 C30 H30 118.3
C29 C30 H30 118.3
C30 C31 C32 128.7(4)
C30 C31 H31 115.6
C32 C31 H31 115.6
C33 C32 C37 116.7(3)
C33 C32 C31 119.6(4)
C37 C32 C31 123.6(3)
C34 C33 C32 122.8(4)
C34 C33 H33 118.6
C32 C33 H33 118.6
C35 C34 C33 119.0(3)
C35 C34 H34 120.5
C33 C34 H34 120.5
O6 C35 C34 125.1(3)
O6 C35 C36 115.4(3)
C34 C35 C36 119.4(4)
C37 C36 C35 120.7(4)
C37 C36 H36 119.7
C35 C36 H36 119.7
C36 C37 C32 121.5(3)
C36 C37 H37 119.3
C32 C37 H37 119.3
O6 C38 H38A 109.5
O6 C38 H38B 109.5
H38A C38 H38B 109.5
O6 C38 H38C 109.5
H38A C38 H38C 109.5
H38B C38 H38C 109.5
O1 N1 O2 123.3(3)
O1 N1 C3 118.8(3)
O2 N1 C3 117.9(3)
O5 N2 O4 123.4(4)
O5 N2 C22 118.2(4)
O4 N2 C22 118.4(4)
C16 O3 C19 117.1(4)
C35 O6 C38 117.7(3)

loop_
_geom_bond_atom_site_label_1
_geom_bond_atom_site_label_2
_geom_bond_distance
C1 C2 1.376(5)
C1 C6 1.398(5)
C1 H1A 0.9500
C2 C3 1.375(5)
C2 H2 0.9500
C3 C4 1.389(5)
C3 N1 1.460(5)
C4 C5 1.375(5)
C4 H4 0.9500
C5 C6 1.401(5)
C5 H5 0.9500
C6 C7 1.460(5)
C7 C8 1.333(5)
C7 H7 0.9500
C8 C9 1.441(5)
C8 H8 0.9500
C9 C10 1.341(5)
C9 H9 0.9500
C10 C11 1.440(5)
C10 H10 0.9500
C11 C12 1.334(6)
C11 H11 0.9500
C12 C13 1.458(5)
C12 H12 0.9500
C13 C18 1.397(5)
C13 C14 1.398(6)
C14 C15 1.387(6)
C14 H14 0.9500
C15 C16 1.373(6)
C15 H15 0.9500
C16 O3 1.372(5)
C16 C17 1.394(6)
C17 C18 1.371(5)
C17 H17 0.9500
C18 H18 0.9500
C19 O3 1.421(6)
C19 H19A 0.9800
C19 H19B 0.9800
C19 H19C 0.9800
C20 C21 1.371(6)
C20 C25 1.392(6)
C20 H20 0.9500
C21 C22 1.385(6)
C21 H21 0.9500
C22 C23 1.363(6)
C22 N2 1.468(6)
C23 C24 1.374(5)
C23 H23 0.9500
C24 C25 1.400(5)
C24 H24 0.9500
C25 C26 1.457(5)
C26 C27 1.345(5)
C26 H26 0.9500
C27 C28 1.438(5)
C27 H27 0.9500
C28 C29 1.345(5)
C28 H28 0.9500
C29 C30 1.434(5)
C29 H29 0.9500
C30 C31 1.344(5)
C30 H30 0.9500
C31 C32 1.453(5)
C31 H31 0.9500
C32 C33 1.398(5)
C32 C37 1.399(5)
C33 C34 1.386(5)
C33 H33 0.9500
C34 C35 1.386(5)
C34 H34 0.9500
C35 O6 1.361(4)
C35 C36 1.399(5)
C36 C37 1.372(5)
C36 H36 0.9500
C37 H37 0.9500
C38 O6 1.438(4)
C38 H38A 0.9800
C38 H38B 0.9800
C38 H38C 0.9800
N1 O1 1.223(4)
N1 O2 1.239(4)
N2 O5 1.222(5)
N2 O4 1.226(5)

loop_
_geom_torsion_atom_site_label_1
_geom_torsion_atom_site_label_2
_geom_torsion_atom_site_label_3
_geom_torsion_atom_site_label_4
_geom_torsion
C6 C1 C2 C3 0.2(5)
C1 C2 C3 C4 0.9(5)
C1 C2 C3 N1 -177.2(3)
C2 C3 C4 C5 -0.9(5)
N1 C3 C4 C5 177.2(3)
C3 C4 C5 C6 -0.1(5)
C2 C1 C6 C5 -1.1(5)
C2 C1 C6 C7 -179.5(3)
C4 C5 C6 C1 1.1(5)
C4 C5 C6 C7 179.4(3)
C1 C6 C7 C8 170.3(4)
C5 C6 C7 C8 -8.1(6)
C6 C7 C8 C9 -176.3(3)
C7 C8 C9 C10 174.1(4)
C8 C9 C10 C11 -178.1(3)
C9 C10 C11 C12 -177.5(4)
C10 C11 C12 C13 178.6(3)
C11 C12 C13 C18 12.7(6)
C11 C12 C13 C14 -166.2(4)
C18 C13 C14 C15 -0.7(6)
C12 C13 C14 C15 178.3(4)
C13 C14 C15 C16 0.9(6)
C14 C15 C16 O3 178.1(4)
C14 C15 C16 C17 -0.6(6)
O3 C16 C17 C18 -178.8(3)
C15 C16 C17 C18 0.0(6)
C16 C17 C18 C13 0.2(6)
C14 C13 C18 C17 0.1(6)
C12 C13 C18 C17 -178.8(4)
C25 C20 C21 C22 -1.7(7)
C20 C21 C22 C23 1.3(7)
C20 C21 C22 N2 -178.8(4)
C21 C22 C23 C24 -0.2(7)
N2 C22 C23 C24 179.9(4)
C22 C23 C24 C25 -0.7(6)
C21 C20 C25 C24 0.9(6)
C21 C20 C25 C26 -176.8(4)
C23 C24 C25 C20 0.3(6)
C23 C24 C25 C26 178.1(4)
C20 C25 C26 C27 -6.9(7)
C24 C25 C26 C27 175.5(4)
C25 C26 C27 C28 174.0(4)
C26 C27 C28 C29 -179.7(4)
C27 C28 C29 C30 178.0(4)
C28 C29 C30 C31 -178.1(4)
C29 C30 C31 C32 -177.6(4)
C30 C31 C32 C33 -178.8(4)
C30 C31 C32 C37 4.1(6)
C37 C32 C33 C34 1.0(5)
C31 C32 C33 C34 -176.3(3)
C32 C33 C34 C35 0.0(5)
C33 C34 C35 O6 -179.2(3)
C33 C34 C35 C36 -0.7(5)
O6 C35 C36 C37 179.2(3)
C34 C35 C36 C37 0.5(5)
C35 C36 C37 C32 0.4(5)
C33 C32 C37 C36 -1.1(5)
C31 C32 C37 C36 176.0(3)
C2 C3 N1 O1 -179.2(3)
C4 C3 N1 O1 2.6(5)
C2 C3 N1 O2 1.7(5)
C4 C3 N1 O2 -176.4(3)
C23 C22 N2 O5 -17.4(7)
C21 C22 N2 O5 162.6(5)
C23 C22 N2 O4 163.3(5)
C21 C22 N2 O4 -16.6(7)
C15 C16 O3 C19 10.5(6)
C17 C16 O3 C19 -170.7(4)
C34 C35 O6 C38 -5.6(5)
C36 C35 O6 C38 175.8(3)
